data_1550417
loop_
_publ_author_name
'Zuo, Wei'
'Jia, Chuandong'
'Zhang, Huizheng'
'Zhao, Yanxia'
'Yang, Xiao-Juan'
'Wu, Biao'

_publ_section_title
;
 Selective recognition of choline phosphate by tripodal hexa-urea
 receptors with dual binding sites: crystal and solution evidence
;
_journal_name_full 'Chemical Science'
_journal_paper_doi 10.1039/C8SC04338H
_journal_year 2019
_chemical_formula_sum 'C142 H157 N32 O20 P2'
_chemical_formula_weight 2693.93
_space_group_crystal_system triclinic
_space_group_IT_number 2
_space_group_name_Hall '-P 1'
_space_group_name_H-M_alt 'P -1'
_symmetry_space_group_name_Hall '-P 1'
_symmetry_space_group_name_H-M 'P -1'
_atom_sites_solution_hydrogens geom
_audit_creation_method SHELXL-2014/7
_audit_update_record
;
2018-08-01 deposited with the CCDC.
2018-12-27 downloaded from the CCDC.
;
_cell_angle_alpha 98.9391(19)
_cell_angle_beta 95.3315(18)
_cell_angle_gamma 117.1536(18)
_cell_formula_units_Z 1
_cell_length_a 15.948(2)
_cell_length_b 16.487(2)
_cell_length_c 16.568(2)
_cell_measurement_reflns_used 7699
_cell_measurement_temperature 153(2)
_cell_measurement_theta_max 24.95
_cell_measurement_theta_min 2.50
_cell_volume 3762.0(8)
_computing_cell_refinement 'Bruker SAINT'
_computing_data_collection 'Bruker APEX2'
_computing_data_reduction 'Bruker SAINT'
_computing_molecular_graphics 'Bruker SHELXTL'
_computing_publication_material 'Bruker SHELXTL'
_computing_structure_refinement 'SHELXL-2014/7 (Sheldrick, 2014)'
_computing_structure_solution 'SHELXS-97 (Sheldrick 2008)'
_diffrn_ambient_temperature 153(2)
_diffrn_detector_area_resol_mean 'fine-focus sealed tube'
_diffrn_measured_fraction_theta_full 0.969
_diffrn_measured_fraction_theta_max 0.969
_diffrn_measurement_device_type 'Bruker APEX II area detector'
_diffrn_measurement_method '\w scan'
_diffrn_radiation_type MoK\a
_diffrn_radiation_wavelength 0.71073
_diffrn_reflns_av_R_equivalents 0.0355
_diffrn_reflns_av_unetI/netI 0.0652
_diffrn_reflns_Laue_measured_fraction_full 0.969
_diffrn_reflns_Laue_measured_fraction_max 0.969
_diffrn_reflns_limit_h_max 18
_diffrn_reflns_limit_h_min -18
_diffrn_reflns_limit_k_max 19
_diffrn_reflns_limit_k_min -19
_diffrn_reflns_limit_l_max 19
_diffrn_reflns_limit_l_min -19
_diffrn_reflns_number 24057
_diffrn_reflns_point_group_measured_fraction_full 0.969
_diffrn_reflns_point_group_measured_fraction_max 0.969
_diffrn_reflns_theta_full 24.998
_diffrn_reflns_theta_max 24.998
_diffrn_reflns_theta_min 1.461
_exptl_absorpt_coefficient_mu 0.102
_exptl_absorpt_correction_type multi-scan
_exptl_absorpt_process_details SADABS
_exptl_crystal_colour colourless
_exptl_crystal_density_diffrn 1.189
_exptl_crystal_density_meas ?
_exptl_crystal_description block
_exptl_crystal_F_000 1423
_exptl_crystal_size_max 0.250
_exptl_crystal_size_mid 0.200
_exptl_crystal_size_min 0.200
_exptl_transmission_factor_max 0.7452
_exptl_transmission_factor_min 0.5609
_platon_squeeze_details ' '
_refine_diff_density_max 1.435
_refine_diff_density_min -0.708
_refine_diff_density_rms 0.068
_refine_ls_extinction_method none
_refine_ls_goodness_of_fit_ref 1.020
_refine_ls_hydrogen_treatment constr
_refine_ls_matrix_type full
_refine_ls_number_parameters 877
_refine_ls_number_reflns 12835
_refine_ls_number_restraints 0
_refine_ls_restrained_S_all 1.020
_refine_ls_R_factor_all 0.1033
_refine_ls_R_factor_gt 0.0792
_refine_ls_shift/su_max 0.000
_refine_ls_shift/su_mean 0.000
_refine_ls_structure_factor_coef Fsqd
_refine_ls_weighting_details 'w=1/[\s^2^(Fo^2^)+(0.0200P)^2^+9.2368P] where P=(Fo^2^+2Fc^2^)/3'
_refine_ls_weighting_scheme calc
_refine_ls_wR_factor_gt 0.1707
_refine_ls_wR_factor_ref 0.1811
_reflns_Friedel_coverage 0.000
_reflns_number_gt 9215
_reflns_number_total 12835
_reflns_threshold_expression 'I > 2\s(I)'
_cod_data_source_file c8sc04338h2.cif
_cod_data_source_block 3
_cod_depositor_comments
;
The following automatic conversions were performed:

'_exptl_absorpt_correction_type' value 'Multi-scan' changed to
'multi-scan' according to
/home/data/users/saulius/crontab/automatic-downloads/rss-feeds/RSC/lib/dictionaries/cif_core.dic
dictionary named 'cif_core.dic' version 2.4.2 from 2011-04-26.

'_exptl_crystal_density_meas' value 'not measured' was changed to '?'
- the value is perceived as not measured.

Automatic conversion script
Id: cif_fix_values 4973 2017-02-22 13:04:09Z antanas 
;
_cod_original_cell_volume 3761.9(9)
_cod_database_code 1550417
_shelx_shelxl_version_number 2014/7
_shelx_space_group_comment
; 
The symmetry employed for this shelxl refinement is uniquely defined 
by the following loop, which should always be used as a source of 
symmetry information in preference to the above space-group names. 
They are only intended as comments. 
;
_shelx_estimated_absorpt_t_min 0.975
_shelx_estimated_absorpt_t_max 0.980

loop_
_space_group_symop_operation_xyz
'x, y, z'
'-x, -y, -z'

loop_
_atom_site_label
_atom_site_type_symbol
_atom_site_fract_x
_atom_site_fract_y
_atom_site_fract_z
_atom_site_U_iso_or_equiv
_atom_site_adp_type
_atom_site_occupancy
_atom_site_site_symmetry_order
_atom_site_calc_flag
_atom_site_refinement_flags_posn
_atom_site_refinement_flags_adp
_atom_site_refinement_flags_occupancy
_atom_site_disorder_assembly
_atom_site_disorder_group
C11 C 0.3750(2) 0.3936(2) 0.32052(17) 0.0593(10) Uani 1 1 d G . . . .
C20 C 0.3932(2) 0.36481(19) 0.3916(2) 0.0593(10) Uani 1 1 d G . . . .
C15 C 0.3863(2) 0.4069(3) 0.46838(17) 0.0848(15) Uani 1 1 d G . . . .
C14 C 0.3612(3) 0.4777(2) 0.4740(2) 0.098(3) Uani 1 1 d G . . . .
H14 H 0.3564 0.5064 0.5265 0.118 Uiso 1 1 calc R U . . .
C13 C 0.3429(3) 0.5064(2) 0.4029(3) 0.128(4) Uani 1 1 d G . . . .
H13 H 0.3258 0.5548 0.4068 0.154 Uiso 1 1 calc R U . . .
C12 C 0.3498(3) 0.4644(2) 0.3262(2) 0.094(2) Uani 1 1 d G . . . .
H12 H 0.3374 0.4840 0.2776 0.112 Uiso 1 1 calc R U . . .
C1 C 0.3812(2) -0.1043(2) 0.1208(2) 0.0264(7) Uani 1 1 d . . . . .
H1A H 0.3254 -0.1013 0.1398 0.032 Uiso 1 1 calc R U . . .
H1B H 0.3669 -0.1706 0.1094 0.032 Uiso 1 1 calc R U . . .
C2 C 0.3958(2) -0.0691(2) 0.0419(2) 0.0280(7) Uani 1 1 d . . . . .
H2A H 0.4589 -0.0594 0.0298 0.034 Uiso 1 1 calc R U . . .
H2B H 0.3458 -0.1174 -0.0046 0.034 Uiso 1 1 calc R U . . .
C3 C 0.3077(2) 0.0147(2) 0.01966(19) 0.0236(7) Uani 1 1 d . . . . .
C4 C 0.2270(2) 0.1084(2) 0.0029(2) 0.0368(9) Uani 1 1 d . . . . .
C5 C 0.1524(3) 0.0452(3) -0.0622(3) 0.0452(10) Uani 1 1 d . . . . .
H8' H 0.1579 -0.0039 -0.0955 0.054 Uiso 1 1 calc R U . . .
C6 C 0.0705(3) 0.0538(3) -0.0782(3) 0.0587(13) Uani 1 1 d . . . . .
H7' H 0.0192 0.0099 -0.1219 0.070 Uiso 1 1 calc R U . . .
C7 C 0.0633(3) 0.1260(3) -0.0310(4) 0.0656(14) Uani 1 1 d . . . . .
H6' H 0.0065 0.1310 -0.0417 0.079 Uiso 1 1 calc R U . . .
C8 C 0.1376(3) 0.1909(3) 0.0314(3) 0.0590(13) Uani 1 1 d . . . . .
H5' H 0.1326 0.2417 0.0620 0.071 Uiso 1 1 calc R U . . .
C9 C 0.2203(3) 0.1828(3) 0.0503(3) 0.0433(10) Uani 1 1 d . . . . .
C10 C 0.2903(3) 0.2937(3) 0.1865(3) 0.0499(11) Uani 1 1 d . . . . .
C16 C 0.3992(3) 0.3764(5) 0.5371(3) 0.0848(15) Uani 1 1 d . . . . .
H16 H 0.3929 0.4057 0.5886 0.102 Uiso 1 1 calc R U . . .
C17 C 0.4209(5) 0.3051(6) 0.5354(4) 0.109(3) Uani 1 1 d . . . . .
H17 H 0.4283 0.2841 0.5845 0.130 Uiso 1 1 calc R U . . .
C18 C 0.4323(4) 0.2630(5) 0.4580(3) 0.0883(19) Uani 1 1 d . . . . .
H18 H 0.4503 0.2153 0.4559 0.106 Uiso 1 1 calc R U . . .
C19 C 0.4179(3) 0.2901(4) 0.3890(3) 0.0600(13) Uani 1 1 d . . . . .
H19 H 0.4238 0.2604 0.3376 0.072 Uiso 1 1 calc R U . . .
C21 C 0.5396(2) -0.0785(3) 0.1762(2) 0.0365(8) Uani 1 1 d . . . . .
H21A H 0.5368 -0.0990 0.1161 0.044 Uiso 1 1 calc R U . . .
H21B H 0.5259 -0.1323 0.2021 0.044 Uiso 1 1 calc R U . . .
C22 C 0.6402(2) 0.0007(3) 0.2153(3) 0.0418(9) Uani 1 1 d . . . . .
H22A H 0.6456 0.0172 0.2763 0.050 Uiso 1 1 calc R U . . .
H22B H 0.6882 -0.0200 0.2041 0.050 Uiso 1 1 calc R U . . .
C23 C 0.7501(2) 0.1504(2) 0.1856(2) 0.0297(7) Uani 1 1 d . . . . .
C24 C 0.8427(2) 0.3124(2) 0.1786(2) 0.0273(7) Uani 1 1 d . . . . .
C25 C 0.8572(2) 0.3839(3) 0.2439(2) 0.0367(9) Uani 1 1 d . . . . .
H25 H 0.8085 0.3743 0.2760 0.044 Uiso 1 1 calc R U . . .
C26 C 0.9405(3) 0.4684(3) 0.2636(2) 0.0385(9) Uani 1 1 d . . . . .
H26 H 0.9479 0.5174 0.3072 0.046 Uiso 1 1 calc R U . . .
C27 C 1.0129(2) 0.4810(2) 0.2195(2) 0.0326(8) Uani 1 1 d . . . . .
H27 H 1.0717 0.5379 0.2341 0.039 Uiso 1 1 calc R U . . .
C28 C 0.9999(2) 0.4109(2) 0.1539(2) 0.0295(7) Uani 1 1 d . . . . .
H28 H 1.0504 0.4202 0.1241 0.035 Uiso 1 1 calc R U . . .
C29 C 0.9141(2) 0.3269(2) 0.13062(19) 0.0245(7) Uani 1 1 d . . . . .
C30 C 0.9243(2) 0.2735(2) -0.01331(19) 0.0250(7) Uani 1 1 d . . . . .
C31 C 0.8851(2) 0.1902(2) -0.1609(2) 0.0281(7) Uani 1 1 d . . . . .
C32 C 0.9077(3) 0.2657(3) -0.1958(2) 0.0483(10) Uani 1 1 d . . . . .
H32 H 0.9257 0.3251 -0.1616 0.058 Uiso 1 1 calc R U . . .
C33 C 0.9045(5) 0.2560(3) -0.2817(3) 0.0762(17) Uani 1 1 d . . . . .
H33 H 0.9221 0.3094 -0.3048 0.091 Uiso 1 1 calc R U . . .
C34 C 0.8763(4) 0.1710(3) -0.3328(3) 0.0738(17) Uani 1 1 d . . . . .
H34 H 0.8722 0.1653 -0.3912 0.089 Uiso 1 1 calc R U . . .
C35 C 0.8532(3) 0.0913(3) -0.2986(2) 0.0441(10) Uani 1 1 d . . . . .
C36 C 0.8241(3) 0.0022(3) -0.3504(2) 0.0480(10) Uani 1 1 d . . . . .
H36 H 0.8209 -0.0039 -0.4088 0.058 Uiso 1 1 calc R U . . .
C37 C 0.8009(3) -0.0738(3) -0.3180(2) 0.0440(9) Uani 1 1 d . . . . .
H37 H 0.7801 -0.1332 -0.3534 0.053 Uiso 1 1 calc R U . . .
C38 C 0.8077(3) -0.0648(3) -0.2318(2) 0.0383(9) Uani 1 1 d . . . . .
H38 H 0.7928 -0.1182 -0.2091 0.046 Uiso 1 1 calc R U . . .
C39 C 0.8352(2) 0.0194(2) -0.1799(2) 0.0299(7) Uani 1 1 d . . . . .
H39 H 0.8391 0.0238 -0.1217 0.036 Uiso 1 1 calc R U . . .
C40 C 0.8581(2) 0.1005(2) -0.2120(2) 0.0278(7) Uani 1 1 d . . . . .
C41 C 0.4404(3) -0.0505(2) 0.2696(2) 0.0362(8) Uani 1 1 d . . . . .
H41A H 0.4960 -0.0387 0.3108 0.043 Uiso 1 1 calc R U . . .
H41B H 0.3871 -0.1130 0.2691 0.043 Uiso 1 1 calc R U . . .
C42 C 0.4102(3) 0.0233(3) 0.2949(2) 0.0373(8) Uani 1 1 d . . . . .
H42A H 0.3537 0.0105 0.2541 0.045 Uiso 1 1 calc R U . . .
H42B H 0.3910 0.0196 0.3499 0.045 Uiso 1 1 calc R U . . .
C43 C 0.5592(3) 0.1602(2) 0.3654(2) 0.0345(8) Uani 1 1 d . . . . .
C44 C 0.7192(3) 0.2992(3) 0.4126(2) 0.0399(9) Uani 1 1 d . . . . .
C45 C 0.7625(3) 0.2600(4) 0.4568(3) 0.0550(11) Uani 1 1 d . . . . .
H45 H 0.7350 0.1940 0.4479 0.066 Uiso 1 1 calc R U . . .
C46 C 0.8476(4) 0.3181(5) 0.5152(3) 0.0736(16) Uani 1 1 d . . . . .
H46 H 0.8774 0.2914 0.5464 0.088 Uiso 1 1 calc R U . . .
C47 C 0.8873(4) 0.4132(5) 0.5271(3) 0.0770(17) Uani 1 1 d . . . . .
H47 H 0.9442 0.4520 0.5674 0.092 Uiso 1 1 calc R U . . .
C48 C 0.8470(3) 0.4529(4) 0.4824(3) 0.0611(13) Uani 1 1 d . . . . .
H48 H 0.8763 0.5191 0.4913 0.073 Uiso 1 1 calc R U . . .
C49 C 0.7620(3) 0.3971(3) 0.4230(2) 0.0411(9) Uani 1 1 d . . . . .
C50 C 0.7649(3) 0.5231(3) 0.3593(3) 0.0489(11) Uani 1 1 d . . . . .
C51 C 0.7416(4) 0.6115(3) 0.2603(3) 0.0636(14) Uani 1 1 d . . . . .
C52 C 0.8365(5) 0.6790(4) 0.2728(4) 0.094(2) Uani 1 1 d . . . . .
H52 H 0.8832 0.6755 0.3099 0.113 Uiso 1 1 calc R U . . .
C53 C 0.8652(6) 0.7531(5) 0.2312(6) 0.118(2) Uani 1 1 d . . . . .
H53 H 0.9313 0.7958 0.2361 0.142 Uiso 1 1 calc R U . . .
C54 C 0.7988(6) 0.7627(5) 0.1850(6) 0.118(2) Uani 1 1 d . . . . .
H54 H 0.8166 0.8070 0.1508 0.142 Uiso 1 1 calc R U . A 1
C55 C 0.7055(3) 0.7082(5) 0.1877(6) 0.068(2) Uani 0.528(5) 1 d G . P B 1
C56 C 0.6379(4) 0.7301(4) 0.1527(4) 0.068(2) Uani 0.528(5) 1 d G . P B 1
H56 H 0.6579 0.7834 0.1291 0.082 Uiso 0.528(5) 1 calc R U P B 1
C57 C 0.5411(4) 0.6740(5) 0.1523(6) 0.114(4) Uani 0.528(5) 1 d G . P B 1
H57 H 0.4949 0.6890 0.1283 0.136 Uiso 0.528(5) 1 calc R U P B 1
C58 C 0.5118(3) 0.5960(5) 0.1868(5) 0.114(4) Uani 0.528(5) 1 d G . P B 1
H58 H 0.4456 0.5576 0.1866 0.136 Uiso 0.528(5) 1 calc R U P B 1
C59 C 0.5793(4) 0.5740(4) 0.2219(5) 0.059(2) Uani 0.528(5) 1 d G . P B 1
H59 H 0.5594 0.5206 0.2453 0.071 Uiso 0.528(5) 1 calc R U P B 1
C60 C 0.6764(5) 0.6306(5) 0.2224(5) 0.074(3) Uani 0.528(5) 1 d G . P B 1
C55' C 0.6846(10) 0.6640(9) 0.1269(8) 0.077(4) Uani 0.472(5) 1 d . . P B 2
C57' C 0.5372(10) 0.5661(11) 0.0185(10) 0.096(4) Uani 0.472(5) 1 d . . P B 2
C56' C 0.6188(10) 0.6476(11) 0.0562(10) 0.096(4) Uani 0.472(5) 1 d . . P B 2
H56' H 0.6324 0.6993 0.0312 0.115 Uiso 0.472(5) 1 calc R U P B 2
C58' C 0.5186(6) 0.5069(7) 0.0736(6) 0.109(6) Uani 0.472(5) 1 d G . P B 2
C59' C 0.5742(6) 0.5110(5) 0.1493(5) 0.090(4) Uani 0.472(5) 1 d G . P B 2
H59' H 0.5542 0.4576 0.1728 0.109 Uiso 0.472(5) 1 calc R U P B 2
C60' C 0.6616(4) 0.5978(5) 0.1901(5) 0.090(4) Uani 0.472(5) 1 d G . P B 2
C61 C 0.6563(3) 0.3225(3) 0.0344(2) 0.0437(10) Uani 1 1 d . . . . .
H61A H 0.5950 0.2665 0.0065 0.052 Uiso 1 1 calc R U . . .
H61B H 0.7081 0.3053 0.0321 0.052 Uiso 1 1 calc R U . . .
C62 C 0.6746(3) 0.3984(3) -0.0110(2) 0.0440(10) Uani 1 1 d . . . . .
H62A H 0.6327 0.4258 0.0035 0.053 Uiso 1 1 calc R U . . .
H62B H 0.6554 0.3701 -0.0714 0.053 Uiso 1 1 calc R U . . .
C63 C 0.8129(4) 0.5243(3) 0.0962(3) 0.0764(18) Uani 1 1 d . . . . .
H63A H 0.8099 0.4785 0.1287 0.115 Uiso 1 1 calc R U . . .
H63B H 0.7727 0.5514 0.1148 0.115 Uiso 1 1 calc R U . . .
H63C H 0.8793 0.5740 0.1042 0.115 Uiso 1 1 calc R U . . .
C64 C 0.7796(3) 0.5463(3) -0.0442(3) 0.0587(13) Uani 1 1 d . . . . .
H64A H 0.8456 0.5969 -0.0363 0.088 Uiso 1 1 calc R U . . .
H64B H 0.7384 0.5721 -0.0256 0.088 Uiso 1 1 calc R U . . .
H64C H 0.7565 0.5151 -0.1032 0.088 Uiso 1 1 calc R U . . .
C65 C 0.8414(2) 0.4405(3) -0.0224(3) 0.0411(9) Uani 1 1 d . . . . .
H65A H 0.8438 0.3980 0.0119 0.062 Uiso 1 1 calc R U . . .
H65B H 0.9060 0.4928 -0.0169 0.062 Uiso 1 1 calc R U . . .
H65C H 0.8171 0.4067 -0.0807 0.062 Uiso 1 1 calc R U . . .
C66 C -0.0298(4) 0.2251(5) 0.3977(3) 0.0823(18) Uani 1 1 d . . . . .
H66A H -0.0125 0.2808 0.4409 0.124 Uiso 1 1 calc R U . . .
H66B H -0.0390 0.1728 0.4237 0.124 Uiso 1 1 calc R U . . .
H66C H -0.0895 0.2088 0.3607 0.124 Uiso 1 1 calc R U . . .
C67 C 0.0236(3) 0.1605(3) 0.2827(3) 0.0586(12) Uani 1 1 d . . . . .
H67A H -0.0373 0.1424 0.2467 0.088 Uiso 1 1 calc R U . . .
H67B H 0.0172 0.1090 0.3087 0.088 Uiso 1 1 calc R U . . .
H67C H 0.0743 0.1748 0.2495 0.088 Uiso 1 1 calc R U . . .
C68 C 0.1390(3) 0.2699(3) 0.4052(3) 0.0548(11) Uani 1 1 d . . . . .
H68A H 0.1913 0.2853 0.3738 0.082 Uiso 1 1 calc R U . . .
H68B H 0.1307 0.2170 0.4298 0.082 Uiso 1 1 calc R U . . .
H68C H 0.1545 0.3242 0.4495 0.082 Uiso 1 1 calc R U . . .
C69 C 0.0609(4) 0.3225(4) 0.3092(3) 0.0658(13) Uani 1 1 d . . . . .
H69A H 0.1121 0.3358 0.2766 0.099 Uiso 1 1 calc R U . . .
H69B H 0.0778 0.3782 0.3523 0.099 Uiso 1 1 calc R U . . .
H69C H 0.0007 0.3053 0.2724 0.099 Uiso 1 1 calc R U . . .
C70 C 0.3629(5) 0.7459(4) 0.3777(3) 0.094(2) Uani 1 1 d . . . . .
H70A H 0.3370 0.7075 0.4180 0.141 Uiso 1 1 calc R U . . .
H70B H 0.3445 0.7953 0.3829 0.141 Uiso 1 1 calc R U . . .
H70C H 0.4330 0.7742 0.3885 0.141 Uiso 1 1 calc R U . . .
C71 C 0.3248(4) 0.6874(4) 0.2938(3) 0.0727(15) Uani 1 1 d . . . . .
N1 N 0.46620(18) -0.04918(19) 0.18679(17) 0.0272(6) Uani 1 1 d . . . . .
N2 N 0.39190(18) 0.01801(18) 0.04604(16) 0.0257(6) Uani 1 1 d . . . . .
H2 H 0.4440 0.0721 0.0655 0.031 Uiso 1 1 calc R U . . .
N3 N 0.31022(18) 0.09865(19) 0.02154(18) 0.0303(6) Uani 1 1 d . . . . .
H3 H 0.3664 0.1495 0.0350 0.036 Uiso 1 1 calc R U . . .
N4 N 0.2980(2) 0.2484(2) 0.1143(2) 0.0427(8) Uani 1 1 d . . . . .
H4 H 0.3561 0.2608 0.1066 0.051 Uiso 1 1 calc R U . . .
N5 N 0.3753(2) 0.3478(2) 0.2413(2) 0.0520(9) Uani 1 1 d . . . . .
H5 H 0.4295 0.3539 0.2273 0.062 Uiso 1 1 calc R U . . .
N6 N 0.65924(19) 0.0816(2) 0.18112(18) 0.0324(7) Uani 1 1 d . . . . .
H6 H 0.6108 0.0864 0.1568 0.039 Uiso 1 1 calc R U . . .
N7 N 0.75479(18) 0.22687(19) 0.15894(16) 0.0270(6) Uani 1 1 d . . . . .
H7 H 0.7036 0.2231 0.1297 0.032 Uiso 1 1 calc R U . . .
N8 N 0.89655(19) 0.25690(18) 0.06144(16) 0.0270(6) Uani 1 1 d . . . . .
H8 H 0.8657 0.1984 0.0659 0.032 Uiso 1 1 calc R U . . .
N9 N 0.88102(18) 0.19476(18) -0.07581(16) 0.0248(6) Uani 1 1 d . . . . .
H9 H 0.8471 0.1415 -0.0615 0.030 Uiso 1 1 calc R U . . .
N10 N 0.4862(2) 0.1164(2) 0.29905(17) 0.0328(7) Uani 1 1 d . . . . .
H10 H 0.4851 0.1448 0.2584 0.039 Uiso 1 1 calc R U . . .
N11 N 0.6333(2) 0.2420(2) 0.35404(18) 0.0366(7) Uani 1 1 d . . . . .
H11 H 0.6264 0.2596 0.3074 0.044 Uiso 1 1 calc R U . . .
N12 N 0.7208(2) 0.4341(2) 0.37237(19) 0.0379(7) Uani 1 1 d . . . . .
H12A H 0.6612 0.3971 0.3463 0.045 Uiso 1 1 calc R U . . .
N13 N 0.7119(3) 0.5325(2) 0.2947(2) 0.0503(9) Uani 1 1 d . . . . .
H13A H 0.6546 0.4850 0.2732 0.060 Uiso 1 1 calc R U . . .
N14 N 0.7770(2) 0.4768(2) 0.00559(18) 0.0360(7) Uani 1 1 d . . . . .
N15 N 0.0488(2) 0.2446(3) 0.3485(2) 0.0481(9) Uani 1 1 d . . . . .
N16 N 0.2953(5) 0.6420(4) 0.2277(3) 0.1025(18) Uani 1 1 d . . . . .
O1 O 0.23249(15) -0.06067(15) -0.00471(14) 0.0276(5) Uani 1 1 d . . . . .
O2 O 0.2141(2) 0.2872(2) 0.2030(2) 0.0712(10) Uani 1 1 d . . . . .
O3 O 0.82206(16) 0.14464(18) 0.20972(16) 0.0394(6) Uani 1 1 d . . . . .
O4 O 0.98135(17) 0.35076(16) -0.02172(14) 0.0358(6) Uani 1 1 d . . . . .
O5 O 0.5592(2) 0.13226(19) 0.42954(15) 0.0450(7) Uani 1 1 d . . . . .
O6 O 0.8413(2) 0.5868(2) 0.4004(2) 0.0716(10) Uani 1 1 d . . . . .
O7 O 0.55727(16) 0.19397(17) 0.15601(15) 0.0354(6) Uani 1 1 d . . . . .
O8 O 0.56373(17) 0.34014(18) 0.23546(15) 0.0397(6) Uani 1 1 d . . . . .
O9 O 0.47274(16) 0.26841(17) 0.08844(15) 0.0387(6) Uani 1 1 d . . . . .
O10 O 0.65157(17) 0.34976(18) 0.11953(15) 0.0435(7) Uani 1 1 d . . . . .
P1 P 0.55398(6) 0.28366(7) 0.15170(6) 0.0320(2) Uani 1 1 d . . . . .

loop_
_atom_site_aniso_label
_atom_site_aniso_U_11
_atom_site_aniso_U_22
_atom_site_aniso_U_33
_atom_site_aniso_U_23
_atom_site_aniso_U_13
_atom_site_aniso_U_12
C11 0.0336(15) 0.0399(18) 0.076(2) -0.0215(16) 0.0190(17) 0.0028(13)
C20 0.0336(15) 0.0399(18) 0.076(2) -0.0215(16) 0.0190(17) 0.0028(13)
C15 0.0410(18) 0.104(3) 0.067(2) -0.037(3) 0.015(2) 0.015(2)
C14 0.053(3) 0.051(3) 0.139(6) -0.054(4) 0.046(4) 0.000(3)
C13 0.130(6) 0.043(4) 0.208(9) 0.000(5) 0.098(7) 0.036(4)
C12 0.103(5) 0.039(3) 0.144(6) 0.013(3) 0.075(4) 0.032(3)
C1 0.0206(15) 0.0205(17) 0.0308(18) 0.0000(13) 0.0053(13) 0.0054(13)
C2 0.0257(16) 0.0263(18) 0.0294(18) -0.0005(14) 0.0046(14) 0.0126(15)
C3 0.0223(16) 0.0222(17) 0.0218(16) 0.0036(13) 0.0057(13) 0.0069(14)
C4 0.0237(17) 0.0266(19) 0.059(2) 0.0187(17) 0.0045(16) 0.0093(15)
C5 0.0267(19) 0.033(2) 0.069(3) 0.018(2) -0.0029(18) 0.0086(17)
C6 0.031(2) 0.042(3) 0.095(4) 0.020(2) -0.009(2) 0.0132(19)
C7 0.031(2) 0.053(3) 0.115(4) 0.029(3) -0.001(2) 0.021(2)
C8 0.042(2) 0.040(3) 0.107(4) 0.028(3) 0.014(2) 0.027(2)
C9 0.0274(19) 0.026(2) 0.076(3) 0.0194(19) 0.0087(19) 0.0099(16)
C10 0.036(2) 0.0202(19) 0.093(3) 0.011(2) 0.024(2) 0.0105(17)
C16 0.0410(18) 0.104(3) 0.067(2) -0.037(3) 0.015(2) 0.015(2)
C17 0.098(5) 0.189(8) 0.047(3) 0.006(4) 0.007(3) 0.082(6)
C18 0.084(4) 0.137(6) 0.055(3) 0.004(3) 0.013(3) 0.068(4)
C19 0.042(2) 0.082(4) 0.040(2) -0.014(2) 0.0024(19) 0.025(2)
C21 0.0269(18) 0.030(2) 0.051(2) 0.0111(17) 0.0049(16) 0.0128(16)
C22 0.0256(18) 0.043(2) 0.053(2) 0.0195(19) 0.0018(17) 0.0115(17)
C23 0.0223(17) 0.032(2) 0.0251(17) -0.0019(14) 0.0020(13) 0.0084(15)
C24 0.0211(16) 0.0287(18) 0.0249(17) -0.0001(14) 0.0020(13) 0.0082(14)
C25 0.0283(18) 0.043(2) 0.0297(19) -0.0059(16) 0.0075(15) 0.0139(17)
C26 0.035(2) 0.034(2) 0.0299(19) -0.0156(16) -0.0006(15) 0.0108(17)
C27 0.0301(18) 0.0265(19) 0.0262(18) -0.0026(14) -0.0007(14) 0.0048(15)
C28 0.0251(17) 0.0275(18) 0.0304(18) 0.0044(14) 0.0090(14) 0.0078(15)
C29 0.0244(16) 0.0225(17) 0.0228(16) 0.0025(13) 0.0046(13) 0.0089(14)
C30 0.0207(15) 0.0235(18) 0.0274(17) 0.0013(14) 0.0062(13) 0.0087(14)
C31 0.0321(18) 0.0243(18) 0.0245(17) 0.0016(14) 0.0046(14) 0.0119(15)
C32 0.080(3) 0.025(2) 0.029(2) 0.0025(16) 0.0072(19) 0.018(2)
C33 0.144(5) 0.028(2) 0.037(2) 0.0092(19) 0.018(3) 0.024(3)
C34 0.142(5) 0.038(3) 0.026(2) 0.0079(19) 0.018(3) 0.029(3)
C35 0.065(3) 0.030(2) 0.031(2) 0.0042(16) 0.0098(18) 0.019(2)
C36 0.071(3) 0.039(2) 0.029(2) -0.0017(17) 0.0067(19) 0.025(2)
C37 0.056(2) 0.027(2) 0.044(2) -0.0054(17) 0.0030(19) 0.0215(19)
C38 0.049(2) 0.0238(19) 0.041(2) 0.0043(16) 0.0047(17) 0.0178(17)
C39 0.0278(17) 0.0281(19) 0.0321(19) 0.0036(15) 0.0054(14) 0.0130(15)
C40 0.0272(17) 0.0235(17) 0.0304(18) 0.0029(14) 0.0044(14) 0.0114(14)
C41 0.0351(19) 0.0283(19) 0.0331(19) 0.0078(15) 0.0034(15) 0.0053(16)
C42 0.038(2) 0.035(2) 0.0278(18) 0.0025(15) 0.0089(15) 0.0095(17)
C43 0.044(2) 0.030(2) 0.0269(19) 0.0016(15) 0.0068(16) 0.0163(17)
C44 0.035(2) 0.050(2) 0.0212(18) 0.0013(16) 0.0034(15) 0.0119(18)
C45 0.053(3) 0.072(3) 0.036(2) 0.017(2) 0.0012(19) 0.026(2)
C46 0.055(3) 0.119(5) 0.043(3) 0.022(3) -0.001(2) 0.039(3)
C47 0.049(3) 0.105(5) 0.040(3) -0.004(3) -0.009(2) 0.016(3)
C48 0.046(3) 0.066(3) 0.036(2) -0.016(2) 0.000(2) 0.008(2)
C49 0.035(2) 0.046(2) 0.0271(19) -0.0087(17) 0.0099(16) 0.0108(18)
C50 0.050(2) 0.034(2) 0.050(3) -0.0047(19) 0.028(2) 0.010(2)
C51 0.083(4) 0.037(3) 0.082(4) 0.020(2) 0.054(3) 0.029(3)
C52 0.112(5) 0.041(3) 0.083(4) 0.009(3) 0.036(4) -0.002(3)
C53 0.140(6) 0.060(3) 0.173(7) 0.054(3) 0.100(5) 0.042(3)
C54 0.140(6) 0.060(3) 0.173(7) 0.054(3) 0.100(5) 0.042(3)
C55 0.064(4) 0.062(5) 0.057(4) 0.032(4) -0.001(3) 0.010(4)
C56 0.064(4) 0.062(5) 0.057(4) 0.032(4) -0.001(3) 0.010(4)
C57 0.052(4) 0.102(7) 0.146(9) 0.064(6) -0.041(5) 0.003(4)
C58 0.052(4) 0.102(7) 0.146(9) 0.064(6) -0.041(5) 0.003(4)
C59 0.049(5) 0.050(5) 0.056(5) 0.019(4) -0.003(4) 0.006(4)
C60 0.048(6) 0.055(7) 0.071(7) -0.016(5) -0.010(5) -0.003(5)
C55' 0.105(10) 0.076(8) 0.055(7) 0.031(6) 0.033(7) 0.039(7)
C57' 0.086(6) 0.126(9) 0.145(10) 0.103(9) 0.057(7) 0.080(6)
C56' 0.086(6) 0.126(9) 0.145(10) 0.103(9) 0.057(7) 0.080(6)
C58' 0.071(8) 0.203(17) 0.118(12) 0.110(12) 0.028(8) 0.094(10)
C59' 0.068(5) 0.079(7) 0.180(11) 0.096(8) 0.070(7) 0.052(5)
C60' 0.068(5) 0.079(7) 0.180(11) 0.096(8) 0.070(7) 0.052(5)
C61 0.038(2) 0.035(2) 0.035(2) 0.0007(16) 0.0146(17) -0.0014(17)
C62 0.0274(19) 0.050(2) 0.043(2) 0.0046(19) 0.0134(16) 0.0097(18)
C63 0.069(3) 0.052(3) 0.041(3) -0.011(2) 0.026(2) -0.023(2)
C64 0.057(3) 0.055(3) 0.092(4) 0.039(3) 0.035(3) 0.040(2)
C65 0.0236(18) 0.036(2) 0.061(3) 0.0173(19) 0.0078(17) 0.0097(16)
C66 0.052(3) 0.129(5) 0.062(3) 0.014(3) 0.017(2) 0.041(3)
C67 0.035(2) 0.064(3) 0.066(3) 0.000(2) -0.003(2) 0.022(2)
C68 0.041(2) 0.051(3) 0.063(3) 0.004(2) -0.008(2) 0.020(2)
C69 0.073(3) 0.070(3) 0.073(3) 0.018(3) 0.012(3) 0.049(3)
C70 0.138(6) 0.088(4) 0.041(3) 0.014(3) 0.011(3) 0.042(4)
C71 0.107(4) 0.053(3) 0.039(3) 0.014(2) 0.011(3) 0.022(3)
N1 0.0236(14) 0.0237(15) 0.0296(15) 0.0051(12) 0.0027(11) 0.0079(12)
N2 0.0185(13) 0.0217(14) 0.0302(15) -0.0005(11) 0.0036(11) 0.0062(11)
N3 0.0177(13) 0.0212(15) 0.0449(17) 0.0081(13) 0.0021(12) 0.0039(12)
N4 0.0306(16) 0.0260(17) 0.072(2) 0.0097(16) 0.0141(16) 0.0138(14)
N5 0.0398(19) 0.0333(19) 0.075(3) 0.0038(17) 0.0272(18) 0.0108(16)
N6 0.0188(14) 0.0348(17) 0.0374(17) 0.0082(13) -0.0003(12) 0.0085(13)
N7 0.0162(13) 0.0315(16) 0.0254(14) -0.0001(12) 0.0012(11) 0.0073(12)
N8 0.0271(14) 0.0165(14) 0.0288(15) 0.0006(11) 0.0104(12) 0.0037(11)
N9 0.0246(14) 0.0183(14) 0.0264(14) 0.0032(11) 0.0067(11) 0.0063(11)
N10 0.0388(16) 0.0255(16) 0.0243(15) 0.0023(12) 0.0034(13) 0.0087(13)
N11 0.0371(17) 0.0340(17) 0.0260(15) 0.0051(13) -0.0006(13) 0.0082(14)
N12 0.0329(16) 0.0285(17) 0.0397(18) -0.0066(13) 0.0107(14) 0.0080(14)
N13 0.057(2) 0.0285(18) 0.057(2) 0.0040(16) 0.0257(19) 0.0125(17)
N14 0.0326(16) 0.0346(17) 0.0338(16) 0.0064(13) 0.0156(13) 0.0089(14)
N15 0.0357(18) 0.063(2) 0.048(2) 0.0088(17) 0.0031(15) 0.0283(18)
N16 0.140(5) 0.078(4) 0.065(3) 0.014(3) -0.001(3) 0.037(4)
O1 0.0211(11) 0.0216(12) 0.0319(12) 0.0038(10) 0.0042(9) 0.0043(10)
O2 0.0419(17) 0.0387(17) 0.128(3) 0.0007(18) 0.0313(18) 0.0174(14)
O3 0.0189(12) 0.0384(15) 0.0525(16) 0.0023(12) -0.0016(11) 0.0107(11)
O4 0.0356(13) 0.0235(13) 0.0292(13) 0.0005(10) 0.0111(10) -0.0010(11)
O5 0.0586(17) 0.0408(16) 0.0250(13) 0.0085(12) 0.0037(12) 0.0153(14)
O6 0.061(2) 0.0388(18) 0.071(2) -0.0121(16) 0.0220(17) -0.0070(16)
O7 0.0262(12) 0.0413(15) 0.0402(14) 0.0143(12) 0.0137(11) 0.0144(11)
O8 0.0305(13) 0.0479(16) 0.0346(14) 0.0095(12) 0.0141(11) 0.0122(12)
O9 0.0261(12) 0.0340(14) 0.0427(15) 0.0107(12) 0.0033(11) 0.0032(11)
O10 0.0286(13) 0.0409(16) 0.0361(14) -0.0008(12) 0.0139(11) -0.0027(12)
P1 0.0201(4) 0.0366(5) 0.0319(5) 0.0097(4) 0.0083(4) 0.0063(4)

loop_
_atom_type_symbol
_atom_type_description
_atom_type_scat_dispersion_real
_atom_type_scat_dispersion_imag
_atom_type_scat_source
C C 0.0033 0.0016 'International Tables Vol C Tables 4.2.6.8 and 6.1.1.4'
H H 0.0000 0.0000 'International Tables Vol C Tables 4.2.6.8 and 6.1.1.4'
N N 0.0061 0.0033 'International Tables Vol C Tables 4.2.6.8 and 6.1.1.4'
O O 0.0106 0.0060 'International Tables Vol C Tables 4.2.6.8 and 6.1.1.4'
P P 0.1023 0.0942 'International Tables Vol C Tables 4.2.6.8 and 6.1.1.4'

loop_
_geom_angle_atom_site_label_1
_geom_angle_atom_site_label_2
_geom_angle_atom_site_label_3
_geom_angle
_geom_angle_site_symmetry_1
_geom_angle_site_symmetry_3
C20 C11 C12 120.0 . .
C20 C11 N5 121.0(3) . .
C12 C11 N5 118.9(3) . .
C15 C20 C11 120.0 . .
C15 C20 C19 117.7(3) . .
C11 C20 C19 122.3(3) . .
C16 C15 C20 120.5(3) . .
C16 C15 C14 119.4(3) . .
C20 C15 C14 120.0 . .
C13 C14 C15 120.0 . .
C13 C14 H14 120.0 . .
C15 C14 H14 120.0 . .
C14 C13 C12 120.0 . .
C14 C13 H13 120.0 . .
C12 C13 H13 120.0 . .
C13 C12 C11 120.0 . .
C13 C12 H12 120.0 . .
C11 C12 H12 120.0 . .
N1 C1 C2 111.6(3) . .
N1 C1 H1A 109.3 . .
C2 C1 H1A 109.3 . .
N1 C1 H1B 109.3 . .
C2 C1 H1B 109.3 . .
H1A C1 H1B 108.0 . .
N2 C2 C1 113.4(3) . .
N2 C2 H2A 108.9 . .
C1 C2 H2A 108.9 . .
N2 C2 H2B 108.9 . .
C1 C2 H2B 108.9 . .
H2A C2 H2B 107.7 . .
O1 C3 N2 121.7(3) . .
O1 C3 N3 122.2(3) . .
N2 C3 N3 116.1(3) . .
C5 C4 C9 119.8(3) . .
C5 C4 N3 120.7(3) . .
C9 C4 N3 119.5(3) . .
C6 C5 C4 120.1(4) . .
C6 C5 H8' 119.9 . .
C4 C5 H8' 119.9 . .
C7 C6 C5 120.0(4) . .
C7 C6 H7' 120.0 . .
C5 C6 H7' 120.0 . .
C8 C7 C6 120.7(4) . .
C8 C7 H6' 119.7 . .
C6 C7 H6' 119.7 . .
C7 C8 C9 120.7(4) . .
C7 C8 H5' 119.7 . .
C9 C8 H5' 119.7 . .
C8 C9 C4 118.7(4) . .
C8 C9 N4 122.1(4) . .
C4 C9 N4 119.2(3) . .
O2 C10 N4 124.0(4) . .
O2 C10 N5 121.8(4) . .
N4 C10 N5 114.2(3) . .
C15 C16 C17 122.4(5) . .
C15 C16 H16 118.8 . .
C17 C16 H16 118.8 . .
C16 C17 C18 118.4(6) . .
C16 C17 H17 120.8 . .
C18 C17 H17 120.8 . .
C19 C18 C17 120.5(6) . .
C19 C18 H18 119.8 . .
C17 C18 H18 119.8 . .
C18 C19 C20 120.4(4) . .
C18 C19 H19 119.8 . .
C20 C19 H19 119.8 . .
N1 C21 C22 111.7(3) . .
N1 C21 H21A 109.3 . .
C22 C21 H21A 109.3 . .
N1 C21 H21B 109.3 . .
C22 C21 H21B 109.3 . .
H21A C21 H21B 107.9 . .
N6 C22 C21 109.8(3) . .
N6 C22 H22A 109.7 . .
C21 C22 H22A 109.7 . .
N6 C22 H22B 109.7 . .
C21 C22 H22B 109.7 . .
H22A C22 H22B 108.2 . .
O3 C23 N6 123.5(3) . .
O3 C23 N7 122.5(3) . .
N6 C23 N7 113.9(3) . .
C25 C24 C29 119.1(3) . .
C25 C24 N7 120.2(3) . .
C29 C24 N7 120.7(3) . .
C26 C25 C24 121.8(3) . .
C26 C25 H25 119.1 . .
C24 C25 H25 119.1 . .
C27 C26 C25 119.2(3) . .
C27 C26 H26 120.4 . .
C25 C26 H26 120.4 . .
C26 C27 C28 120.0(3) . .
C26 C27 H27 120.0 . .
C28 C27 H27 120.0 . .
C27 C28 C29 121.3(3) . .
C27 C28 H28 119.3 . .
C29 C28 H28 119.3 . .
C28 C29 N8 122.7(3) . .
C28 C29 C24 118.4(3) . .
N8 C29 C24 118.9(3) . .
O4 C30 N9 124.4(3) . .
O4 C30 N8 122.9(3) . .
N9 C30 N8 112.7(3) . .
C32 C31 N9 122.5(3) . .
C32 C31 C40 120.2(3) . .
N9 C31 C40 117.2(3) . .
C31 C32 C33 120.3(4) . .
C31 C32 H32 119.8 . .
C33 C32 H32 119.8 . .
C34 C33 C32 121.3(4) . .
C34 C33 H33 119.4 . .
C32 C33 H33 119.4 . .
C33 C34 C35 119.9(4) . .
C33 C34 H34 120.1 . .
C35 C34 H34 120.1 . .
C40 C35 C34 119.4(3) . .
C40 C35 C36 119.6(3) . .
C34 C35 C36 120.9(4) . .
C37 C36 C35 120.9(4) . .
C37 C36 H36 119.5 . .
C35 C36 H36 119.5 . .
C36 C37 C38 119.7(3) . .
C36 C37 H37 120.1 . .
C38 C37 H37 120.1 . .
C39 C38 C37 121.2(3) . .
C39 C38 H38 119.4 . .
C37 C38 H38 119.4 . .
C38 C39 C40 120.6(3) . .
C38 C39 H39 119.7 . .
C40 C39 H39 119.7 . .
C35 C40 C39 117.9(3) . .
C35 C40 C31 118.9(3) . .
C39 C40 C31 123.2(3) . .
N1 C41 C42 110.7(3) . .
N1 C41 H41A 109.5 . .
C42 C41 H41A 109.5 . .
N1 C41 H41B 109.5 . .
C42 C41 H41B 109.5 . .
H41A C41 H41B 108.1 . .
N10 C42 C41 112.0(3) . .
N10 C42 H42A 109.2 . .
C41 C42 H42A 109.2 . .
N10 C42 H42B 109.2 . .
C41 C42 H42B 109.2 . .
H42A C42 H42B 107.9 . .
O5 C43 N10 124.0(3) . .
O5 C43 N11 123.2(3) . .
N10 C43 N11 112.8(3) . .
C45 C44 C49 120.2(4) . .
C45 C44 N11 120.6(4) . .
C49 C44 N11 119.1(3) . .
C44 C45 C46 119.8(5) . .
C44 C45 H45 120.1 . .
C46 C45 H45 120.1 . .
C47 C46 C45 119.8(5) . .
C47 C46 H46 120.1 . .
C45 C46 H46 120.1 . .
C48 C47 C46 121.2(5) . .
C48 C47 H47 119.4 . .
C46 C47 H47 119.4 . .
C47 C48 C49 120.7(5) . .
C47 C48 H48 119.7 . .
C49 C48 H48 119.7 . .
N12 C49 C48 122.9(4) . .
N12 C49 C44 118.8(3) . .
C48 C49 C44 118.3(4) . .
O6 C50 N12 124.7(5) . .
O6 C50 N13 124.1(4) . .
N12 C50 N13 111.3(4) . .
C60 C51 C52 116.7(5) . .
C60 C51 N13 120.4(5) . .
C52 C51 N13 122.4(6) . .
C52 C51 C60' 124.7(5) . .
N13 C51 C60' 110.8(5) . .
C51 C52 C53 120.9(7) . .
C51 C52 H52 119.5 . .
C53 C52 H52 119.5 . .
C54 C53 C52 119.5(8) . .
C54 C53 H53 120.3 . .
C52 C53 H53 120.3 . .
C53 C54 C55 118.6(7) . .
C53 C54 C55' 123.7(7) . .
C53 C54 H54 120.7 . .
C55 C54 H54 120.7 . .
C54 C55 C56 118.5(6) . .
C54 C55 C60 121.4(7) . .
C56 C55 C60 120.1(4) . .
C55 C56 C57 120.0 . .
C55 C56 H56 120.0 . .
C57 C56 H56 120.0 . .
C58 C57 C56 120.0 . .
C58 C57 H57 120.0 . .
C56 C57 H57 120.0 . .
C59 C58 C57 120.0 . .
C59 C58 H58 120.0 . .
C57 C58 H58 120.0 . .
C58 C59 C60 119.8(4) . .
C58 C59 H59 120.1 . .
C60 C59 H59 120.1 . .
C51 C60 C59 119.3(6) . .
C51 C60 C55 120.5(6) . .
C59 C60 C55 120.1(6) . .
C56' C55' C60' 123.2(11) . .
C56' C55' C54 135.8(10) . .
C60' C55' C54 100.0(8) . .
C56' C57' C58' 106.9(13) . .
C56' C57' C58' 141.9(14) . 2_665
C58' C57' C58' 103.6(12) . 2_665
C56' C57' C57' 154.3(12) . 2_665
C58' C57' C57' 58.2(7) . 2_665
C58' C57' C57' 45.3(11) 2_665 2_665
C57' C56' C55' 128.0(11) . .
C57' C56' H56' 116.0 . .
C55' C56' H56' 116.0 . .
C57' C58' C59' 132.7(9) . .
C57' C58' C57' 76.4(11) . 2_665
C59' C58' C57' 138.3(8) . 2_665
C58' C59' C60' 119.9 . .
C58' C59' H59' 120.1 . .
C60' C59' H59' 120.1 . .
C59' C60' C51 127.8(5) . .
C59' C60' C55' 106.7(6) . .
C51 C60' C55' 120.8(7) . .
O10 C61 C62 112.1(3) . .
O10 C61 H61A 109.2 . .
C62 C61 H61A 109.2 . .
O10 C61 H61B 109.2 . .
C62 C61 H61B 109.2 . .
H61A C61 H61B 107.9 . .
C61 C62 N14 116.0(3) . .
C61 C62 H62A 108.3 . .
N14 C62 H62A 108.3 . .
C61 C62 H62B 108.3 . .
N14 C62 H62B 108.3 . .
H62A C62 H62B 107.4 . .
N14 C63 H63A 109.5 . .
N14 C63 H63B 109.5 . .
H63A C63 H63B 109.5 . .
N14 C63 H63C 109.5 . .
H63A C63 H63C 109.5 . .
H63B C63 H63C 109.5 . .
N14 C64 H64A 109.5 . .
N14 C64 H64B 109.5 . .
H64A C64 H64B 109.5 . .
N14 C64 H64C 109.5 . .
H64A C64 H64C 109.5 . .
H64B C64 H64C 109.5 . .
N14 C65 H65A 109.5 . .
N14 C65 H65B 109.5 . .
H65A C65 H65B 109.5 . .
N14 C65 H65C 109.5 . .
H65A C65 H65C 109.5 . .
H65B C65 H65C 109.5 . .
N15 C66 H66A 109.5 . .
N15 C66 H66B 109.5 . .
H66A C66 H66B 109.5 . .
N15 C66 H66C 109.5 . .
H66A C66 H66C 109.5 . .
H66B C66 H66C 109.5 . .
N15 C67 H67A 109.5 . .
N15 C67 H67B 109.5 . .
H67A C67 H67B 109.5 . .
N15 C67 H67C 109.5 . .
H67A C67 H67C 109.5 . .
H67B C67 H67C 109.5 . .
N15 C68 H68A 109.5 . .
N15 C68 H68B 109.5 . .
H68A C68 H68B 109.5 . .
N15 C68 H68C 109.5 . .
H68A C68 H68C 109.5 . .
H68B C68 H68C 109.5 . .
N15 C69 H69A 109.5 . .
N15 C69 H69B 109.5 . .
H69A C69 H69B 109.5 . .
N15 C69 H69C 109.5 . .
H69A C69 H69C 109.5 . .
H69B C69 H69C 109.5 . .
C71 C70 H70A 109.5 . .
C71 C70 H70B 109.5 . .
H70A C70 H70B 109.5 . .
C71 C70 H70C 109.5 . .
H70A C70 H70C 109.5 . .
H70B C70 H70C 109.5 . .
N16 C71 C70 179.4(8) . .
C1 N1 C41 111.4(3) . .
C1 N1 C21 111.2(3) . .
C41 N1 C21 113.0(3) . .
C3 N2 C2 119.2(3) . .
C3 N2 H2 120.4 . .
C2 N2 H2 120.4 . .
C3 N3 C4 123.5(3) . .
C3 N3 H3 118.3 . .
C4 N3 H3 118.3 . .
C10 N4 C9 125.4(3) . .
C10 N4 H4 117.3 . .
C9 N4 H4 117.3 . .
C10 N5 C11 119.1(3) . .
C10 N5 H5 120.5 . .
C11 N5 H5 120.5 . .
C23 N6 C22 121.6(3) . .
C23 N6 H6 119.2 . .
C22 N6 H6 119.2 . .
C23 N7 C24 119.8(3) . .
C23 N7 H7 120.1 . .
C24 N7 H7 120.1 . .
C30 N8 C29 124.3(3) . .
C30 N8 H8 117.8 . .
C29 N8 H8 117.8 . .
C30 N9 C31 126.6(3) . .
C30 N9 H9 116.7 . .
C31 N9 H9 116.7 . .
C43 N10 C42 120.1(3) . .
C43 N10 H10 120.0 . .
C42 N10 H10 120.0 . .
C43 N11 C44 124.1(3) . .
C43 N11 H11 117.9 . .
C44 N11 H11 117.9 . .
C50 N12 C49 125.8(3) . .
C50 N12 H12A 117.1 . .
C49 N12 H12A 117.1 . .
C50 N13 C51 125.3(4) . .
C50 N13 H13A 117.3 . .
C51 N13 H13A 117.3 . .
C65 N14 C64 108.4(3) . .
C65 N14 C63 108.7(3) . .
C64 N14 C63 109.7(4) . .
C65 N14 C62 110.3(3) . .
C64 N14 C62 107.5(3) . .
C63 N14 C62 112.2(3) . .
C69 N15 C68 110.2(4) . .
C69 N15 C67 109.2(4) . .
C68 N15 C67 109.5(3) . .
C69 N15 C66 108.8(4) . .
C68 N15 C66 109.1(4) . .
C67 N15 C66 110.1(4) . .
C61 O10 P1 117.1(2) . .
O9 P1 O8 114.80(15) . .
O9 P1 O7 112.54(15) . .
O8 P1 O7 112.97(15) . .
O9 P1 O10 105.85(14) . .
O8 P1 O10 103.50(14) . .
O7 P1 O10 106.05(14) . .

loop_
_geom_bond_atom_site_label_1
_geom_bond_atom_site_label_2
_geom_bond_distance
_geom_bond_site_symmetry_2
C11 C20 1.3900 .
C11 C12 1.3900 .
C11 N5 1.411(4) .
C20 C15 1.3900 .
C20 C19 1.450(6) .
C15 C16 1.349(7) .
C15 C14 1.3900 .
C14 C13 1.3900 .
C14 H14 0.9500 .
C13 C12 1.3900 .
C13 H13 0.9500 .
C12 H12 0.9500 .
C1 N1 1.467(4) .
C1 C2 1.506(5) .
C1 H1A 0.9900 .
C1 H1B 0.9900 .
C2 N2 1.456(4) .
C2 H2A 0.9900 .
C2 H2B 0.9900 .
C3 O1 1.241(4) .
C3 N2 1.346(4) .
C3 N3 1.362(4) .
C4 C5 1.394(5) .
C4 C9 1.404(5) .
C4 N3 1.419(4) .
C5 C6 1.385(5) .
C5 H8' 0.9500 .
C6 C7 1.375(7) .
C6 H7' 0.9500 .
C7 C8 1.375(7) .
C7 H6' 0.9500 .
C8 C9 1.396(5) .
C8 H5' 0.9500 .
C9 N4 1.417(5) .
C10 O2 1.231(5) .
C10 N4 1.354(5) .
C10 N5 1.369(6) .
C16 C17 1.367(9) .
C16 H16 0.9500 .
C17 C18 1.428(8) .
C17 H17 0.9500 .
C18 C19 1.328(7) .
C18 H18 0.9500 .
C19 H19 0.9500 .
C21 N1 1.471(4) .
C21 C22 1.526(5) .
C21 H21A 0.9900 .
C21 H21B 0.9900 .
C22 N6 1.446(5) .
C22 H22A 0.9900 .
C22 H22B 0.9900 .
C23 O3 1.230(4) .
C23 N6 1.358(4) .
C23 N7 1.372(4) .
C24 C25 1.386(5) .
C24 C29 1.402(4) .
C24 N7 1.424(4) .
C25 C26 1.380(5) .
C25 H25 0.9500 .
C26 C27 1.376(5) .
C26 H26 0.9500 .
C27 C28 1.381(5) .
C27 H27 0.9500 .
C28 C29 1.395(4) .
C28 H28 0.9500 .
C29 N8 1.400(4) .
C30 O4 1.220(4) .
C30 N9 1.366(4) .
C30 N8 1.379(4) .
C31 C32 1.366(5) .
C31 N9 1.410(4) .
C31 C40 1.432(5) .
C32 C33 1.400(6) .
C32 H32 0.9500 .
C33 C34 1.367(6) .
C33 H33 0.9500 .
C34 C35 1.419(6) .
C34 H34 0.9500 .
C35 C40 1.410(5) .
C35 C36 1.422(5) .
C36 C37 1.349(6) .
C36 H36 0.9500 .
C37 C38 1.401(5) .
C37 H37 0.9500 .
C38 C39 1.365(5) .
C38 H38 0.9500 .
C39 C40 1.419(5) .
C39 H39 0.9500 .
C41 N1 1.470(4) .
C41 C42 1.517(5) .
C41 H41A 0.9900 .
C41 H41B 0.9900 .
C42 N10 1.444(5) .
C42 H42A 0.9900 .
C42 H42B 0.9900 .
C43 O5 1.223(4) .
C43 N10 1.353(5) .
C43 N11 1.384(5) .
C44 C45 1.375(6) .
C44 C49 1.409(6) .
C44 N11 1.413(5) .
C45 C46 1.406(7) .
C45 H45 0.9500 .
C46 C47 1.368(8) .
C46 H46 0.9500 .
C47 C48 1.356(8) .
C47 H47 0.9500 .
C48 C49 1.409(6) .
C48 H48 0.9500 .
C49 N12 1.389(5) .
C50 O6 1.227(5) .
C50 N12 1.371(5) .
C50 N13 1.373(6) .
C51 C60 1.346(9) .
C51 C52 1.381(8) .
C51 N13 1.402(6) .
C51 C60' 1.553(8) .
C52 C53 1.409(8) .
C52 H52 0.9500 .
C53 C54 1.331(11) .
C53 H53 0.9500 .
C54 C55 1.353(9) .
C54 C55' 1.837(16) .
C54 H54 0.9500 .
C55 C56 1.3900 .
C55 C60 1.384(10) .
C56 C57 1.3900 .
C56 H56 0.9500 .
C57 C58 1.3900 .
C57 H57 0.9500 .
C58 C59 1.3900 .
C58 H58 0.9500 .
C59 C60 1.395(9) .
C59 H59 0.9500 .
C55' C56' 1.401(18) .
C55' C60' 1.574(12) .
C57' C56' 1.37(2) .
C57' C58' 1.392(14) .
C57' C58' 1.66(2) 2_665
C57' C57' 1.90(3) 2_665
C56' H56' 0.9500 .
C58' C59' 1.4403 .
C58' C57' 1.66(2) 2_665
C59' C60' 1.4670 .
C59' H59' 0.9500 .
C61 O10 1.432(4) .
C61 C62 1.489(6) .
C61 H61A 0.9900 .
C61 H61B 0.9900 .
C62 N14 1.514(5) .
C62 H62A 0.9900 .
C62 H62B 0.9900 .
C63 N14 1.504(5) .
C63 H63A 0.9800 .
C63 H63B 0.9800 .
C63 H63C 0.9800 .
C64 N14 1.500(5) .
C64 H64A 0.9800 .
C64 H64B 0.9800 .
C64 H64C 0.9800 .
C65 N14 1.480(5) .
C65 H65A 0.9800 .
C65 H65B 0.9800 .
C65 H65C 0.9800 .
C66 N15 1.498(6) .
C66 H66A 0.9800 .
C66 H66B 0.9800 .
C66 H66C 0.9800 .
C67 N15 1.487(6) .
C67 H67A 0.9800 .
C67 H67B 0.9800 .
C67 H67C 0.9800 .
C68 N15 1.486(5) .
C68 H68A 0.9800 .
C68 H68B 0.9800 .
C68 H68C 0.9800 .
C69 N15 1.472(6) .
C69 H69A 0.9800 .
C69 H69B 0.9800 .
C69 H69C 0.9800 .
C70 C71 1.456(7) .
C70 H70A 0.9800 .
C70 H70B 0.9800 .
C70 H70C 0.9800 .
C71 N16 1.145(6) .
N2 H2 0.8800 .
N3 H3 0.8800 .
N4 H4 0.8800 .
N5 H5 0.8800 .
N6 H6 0.8800 .
N7 H7 0.8800 .
N8 H8 0.8800 .
N9 H9 0.8800 .
N10 H10 0.8800 .
N11 H11 0.8800 .
N12 H12A 0.8800 .
N13 H13A 0.8800 .
O7 P1 1.516(3) .
O8 P1 1.498(3) .
O9 P1 1.486(3) .
O10 P1 1.637(2) .

loop_
_platon_squeeze_void_nr
_platon_squeeze_void_average_x
_platon_squeeze_void_average_y
_platon_squeeze_void_average_z
_platon_squeeze_void_volume
_platon_squeeze_void_count_electrons
_platon_squeeze_void_content
1 0.000 0.000 0.500 389 74 ' '
